data_2007799
loop_
_publ_author_name
'Pan, Guohua'
'Zhuang, Botao'
'Chen,  Jiutong'

_publ_section_title
;
 A New Dinuclear Molybdenum Compound, (Bu~4~
 N)[Mo~2~(CO)~6~(SPh)~2~(CH~2~CCH~3~COO)]
;
_journal_issue 11
_journal_name_full 'Acta Crystallographica Section C'
_journal_page_first 1580
_journal_page_last 1582
_journal_paper_doi 10.1107/S010827019800571X
_journal_volume 54
_journal_year 1998
_chemical_formula_iupac '(C16 H36 N) [Mo2 (C4 H5 O2) (C6 H5 S1)2 (C1 O1)6]'
_chemical_formula_moiety 'C16 H36 N 1+ , C22 H16 Mo2 O8 S2 1-'
_chemical_formula_sum 'C38 H52 Mo2 N O8 S2'
_chemical_formula_weight 905.80
_chemical_name_systematic
;
 ?
;
_space_group_IT_number 14
_symmetry_cell_setting monoclinic
_symmetry_space_group_name_Hall '-P 2ybc'
_symmetry_space_group_name_H-M 'P 1 21/c 1'
_audit_creation_method SHELXL
_cell_angle_alpha 90.00
_cell_angle_beta 103.1560(10)
_cell_angle_gamma 90.00
_cell_formula_units_Z 4
_cell_length_a 15.1675(4)
_cell_length_b 11.9640(3)
_cell_length_c 24.1413(4)
_cell_measurement_reflns_used 7334
_cell_measurement_temperature 293(2)
_cell_measurement_theta_max 25.02
_cell_measurement_theta_min 1.38
_cell_volume 4265.80(17)
_computing_cell_refinement 'local programs'
_computing_data_collection 'SMART (Siemens, 1996)'
_computing_data_reduction 'SAINT (Siemens, 1994)'
_computing_molecular_graphics 'ORTEPII (Johnson, 1976)'
_computing_publication_material 'SHELXTL/PC and local programs'
_computing_structure_refinement SHELXTL/PC
_computing_structure_solution 'SHELXTL/PC (Sheldrick, 1994)'
_diffrn_ambient_temperature 293(2)
_diffrn_measurement_device 'Siemens SMART CCD'
_diffrn_measurement_method \w
_diffrn_radiation_monochromator graphite
_diffrn_radiation_source 'fine-focus sealed tube'
_diffrn_radiation_type MoK\a
_diffrn_radiation_wavelength 0.71073
_diffrn_reflns_av_R_equivalents 0.028
_diffrn_reflns_av_sigmaI/netI 0.0465
_diffrn_reflns_limit_h_max 18
_diffrn_reflns_limit_h_min -11
_diffrn_reflns_limit_k_max 10
_diffrn_reflns_limit_k_min -14
_diffrn_reflns_limit_l_max 28
_diffrn_reflns_limit_l_min -28
_diffrn_reflns_number 14825
_diffrn_reflns_theta_max 25.02
_diffrn_reflns_theta_min 1.38
_diffrn_standards_decay_% none
_diffrn_standards_interval_count none
_diffrn_standards_interval_time none
_diffrn_standards_number none
_exptl_absorpt_coefficient_mu 0.733
_exptl_absorpt_correction_T_max 0.868
_exptl_absorpt_correction_T_min 0.664
_exptl_absorpt_correction_type 'empirical (SADABS; Sheldrick, 1996)'
_exptl_crystal_colour green
_exptl_crystal_density_diffrn 1.410
_exptl_crystal_density_method 'not measured'
_exptl_crystal_description plate
_exptl_crystal_F_000 1864
_exptl_crystal_size_max 0.70
_exptl_crystal_size_mid 0.35
_exptl_crystal_size_min 0.26
_refine_diff_density_max 0.387
_refine_diff_density_min -0.394
_refine_ls_extinction_method none
_refine_ls_goodness_of_fit_all 1.090
_refine_ls_goodness_of_fit_obs 1.140
_refine_ls_hydrogen_treatment 'H atoms: riding model'
_refine_ls_matrix_type full
_refine_ls_number_parameters 460
_refine_ls_number_reflns 7172
_refine_ls_number_restraints 0
_refine_ls_restrained_S_all 1.090
_refine_ls_restrained_S_obs 1.140
_refine_ls_R_factor_all 0.078
_refine_ls_R_factor_obs 0.048
_refine_ls_shift/esd_max 0.001
_refine_ls_shift/esd_mean 0.000
_refine_ls_structure_factor_coef Fsqd
_refine_ls_weighting_details 'w = 1/[\s^2^(Fo^2^)+(0.0245P)^2^+4.4211P] where P = (Fo^2^+2Fc^2^)/3'
_refine_ls_weighting_scheme calc
_refine_ls_wR_factor_all 0.098
_refine_ls_wR_factor_obs 0.086
_reflns_number_observed 5177
_reflns_number_total 7172
_reflns_observed_criterion I>2\s(I)
_cod_data_source_file de1087.cif
_cod_data_source_block gp921
_cod_depositor_comments
;
The following automatic conversions were performed:
'_symmetry_cell_setting' value 'Monoclinic' changed to 'monoclinic'
according to '/home/saulius/struct/CIF-dictionaries/cif_core.dic'
dictionary named 'cif_core.dic' version 2.4.1 from 2010-06-29.

Automatic conversion script
Id: cif_fix_enum 1527 2010-12-29 10:47:43Z saulius 

The following automatic conversions were performed:

'_symmetry_cell_setting' value 'Monoclinic' changed to 'monoclinic'
according to /home/saulius/struct/CIF-dictionaries/cif_core.dic
dictionary named 'cif_core.dic' version 2.4.1 from 2010-06-29.

Automatic conversion script
Id: cif_fix_values 1715 2011-07-08 13:25:40Z adriana 

The following automatic conversions were performed:

'_refine_ls_weighting_scheme' value 'calc w =
1/[\s^2^(Fo^2^)+(0.0245P)^2^+4.4211P] where P = (Fo^2^+2Fc^2^)/3' was
changed to 'calc'. New tag '_refine_ls_weighting_details' was
created. The value of the new tag was set to 'w =
1/[\s^2^(Fo^2^)+(0.0245P)^2^+4.4211P] where P = (Fo^2^+2Fc^2^)/3'.

Automatic conversion script
Id: cif_fix_values 3143 2015-03-26 13:38:13Z robertas 
;
_cod_original_cell_volume 4265.8(2)
_cod_original_sg_symbol_H-M 'P 21/c'
_cod_database_code 2007799

loop_
_symmetry_equiv_pos_as_xyz
'x, y, z'
'-x, y+1/2, -z+1/2'
'-x, -y, -z'
'x, -y-1/2, z-1/2'

loop_
_atom_site_aniso_label
_atom_site_aniso_U_11
_atom_site_aniso_U_22
_atom_site_aniso_U_33
_atom_site_aniso_U_12
_atom_site_aniso_U_13
_atom_site_aniso_U_23
Mo1 0.0424(2) 0.0464(2) 0.0551(2) -0.0030(2) 0.0181(2) -0.0004(2)
Mo2 0.0440(2) 0.0537(3) 0.0439(2) 0.0008(2) 0.0166(2) 0.0003(2)
S1 0.0469(6) 0.0471(7) 0.0501(6) -0.0022(5) 0.0201(5) -0.0006(5)
S2 0.0579(7) 0.0515(7) 0.0580(7) 0.0052(6) 0.0233(6) 0.0062(6)
O1 0.085(3) 0.121(4) 0.091(3) -0.023(2) 0.051(2) 0.012(2)
O2 0.060(2) 0.099(3) 0.131(4) 0.016(2) -0.008(2) -0.013(3)
O3 0.123(4) 0.064(3) 0.146(4) -0.010(3) -0.010(3) -0.035(3)
O4 0.046(2) 0.137(4) 0.120(3) 0.006(2) 0.015(2) 0.040(3)
O5 0.092(3) 0.132(4) 0.059(2) 0.011(2) 0.039(2) 0.017(2)
O6 0.110(3) 0.078(3) 0.098(3) -0.004(2) 0.011(2) -0.036(2)
O31 0.054(2) 0.060(2) 0.053(2) -0.003(2) 0.0237(15) -0.0040(15)
O32 0.051(2) 0.065(2) 0.047(2) -0.002(2) 0.0199(14) -0.004(2)
C1 0.054(3) 0.065(4) 0.073(3) -0.009(2) 0.025(3) 0.008(3)
C2 0.051(3) 0.062(3) 0.082(4) 0.000(3) 0.010(3) -0.013(3)
C3 0.059(3) 0.058(4) 0.087(4) 0.002(3) 0.004(3) -0.009(3)
C4 0.052(3) 0.079(4) 0.066(3) -0.002(3) 0.023(3) 0.010(3)
C5 0.054(3) 0.076(4) 0.051(3) 0.012(3) 0.020(2) 0.007(3)
C6 0.055(3) 0.069(4) 0.061(3) -0.001(3) 0.015(2) -0.008(3)
C11 0.049(3) 0.042(3) 0.066(3) 0.000(2) 0.018(2) -0.007(2)
C12 0.068(3) 0.063(3) 0.079(4) 0.019(3) 0.019(3) 0.008(3)
C13 0.063(4) 0.069(4) 0.114(5) 0.018(3) 0.018(3) -0.001(4)
C14 0.064(4) 0.065(4) 0.126(5) 0.005(3) 0.042(4) -0.017(4)
C15 0.077(4) 0.084(4) 0.083(4) -0.001(3) 0.042(3) -0.019(3)
C16 0.060(3) 0.065(3) 0.072(3) 0.007(3) 0.026(3) -0.008(3)
C21 0.065(3) 0.049(3) 0.068(3) 0.011(2) 0.029(3) 0.008(2)
C22 0.088(4) 0.105(5) 0.077(4) 0.045(4) 0.022(3) 0.007(3)
C23 0.082(4) 0.121(6) 0.106(5) 0.050(4) 0.019(4) 0.006(4)
C24 0.092(5) 0.099(5) 0.110(5) 0.044(4) 0.040(4) 0.001(4)
C25 0.099(5) 0.079(4) 0.086(4) 0.021(4) 0.040(4) -0.010(3)
C26 0.065(3) 0.067(4) 0.070(3) 0.015(3) 0.019(3) -0.004(3)
C31 0.048(3) 0.047(3) 0.056(3) 0.009(2) 0.023(2) 0.005(2)
C32 0.053(3) 0.072(3) 0.052(3) -0.001(3) 0.025(2) -0.002(3)
C33 0.072(4) 0.212(8) 0.077(4) -0.045(5) 0.043(3) -0.035(5)
C34 0.068(3) 0.099(4) 0.055(3) -0.009(3) 0.030(3) -0.005(3)
N 0.050(2) 0.069(3) 0.077(3) 0.008(2) 0.017(2) -0.011(2)
C41 0.056(3) 0.062(4) 0.089(4) 0.012(3) 0.014(3) -0.009(3)
C42 0.075(4) 0.079(5) 0.132(6) -0.002(4) 0.013(4) -0.004(4)
C43 0.092(5) 0.079(5) 0.192(8) -0.005(4) 0.008(5) 0.000(5)
C44 0.100(5) 0.095(5) 0.178(8) -0.011(4) 0.000(5) 0.019(5)
C51 0.062(3) 0.076(4) 0.090(4) 0.013(3) 0.004(3) -0.005(3)
C52 0.090(4) 0.100(5) 0.089(4) 0.020(4) 0.001(4) -0.015(4)
C53 0.109(5) 0.097(5) 0.103(5) -0.010(4) -0.011(4) 0.014(4)
C54 0.228(10) 0.110(6) 0.089(5) -0.047(6) 0.010(6) 0.005(5)
C61 0.057(3) 0.079(4) 0.082(4) 0.007(3) 0.018(3) -0.009(3)
C62 0.085(4) 0.091(5) 0.105(5) -0.001(4) 0.035(4) -0.006(4)
C63 0.101(5) 0.089(5) 0.119(5) -0.002(4) 0.043(4) 0.010(4)
C64 0.103(5) 0.123(6) 0.109(5) 0.008(5) 0.044(4) 0.029(5)
C71 0.061(3) 0.080(4) 0.095(4) 0.006(3) 0.028(3) -0.015(3)
C72 0.091(4) 0.114(6) 0.085(4) 0.019(4) 0.023(4) -0.020(4)
C73 0.079(4) 0.117(6) 0.110(5) -0.006(4) 0.026(4) -0.042(4)
C74 0.128(6) 0.167(8) 0.098(5) 0.030(6) 0.027(5) -0.029(5)

loop_
_atom_site_label
_atom_site_fract_x
_atom_site_fract_y
_atom_site_fract_z
_atom_site_U_iso_or_equiv
_atom_site_thermal_displace_type
_atom_site_calc_flag
_atom_site_refinement_flags
_atom_site_occupancy
_atom_site_disorder_group
_atom_site_type_symbol
Mo1 0.35336(2) 0.30321(3) 0.40898(2) 0.04684(12) Uani d . 1 . Mo
Mo2 0.20444(2) 0.19186(3) 0.331127(15) 0.04614(12) Uani d . 1 . Mo
S1 0.33328(7) 0.10051(10) 0.39719(5) 0.0466(3) Uani d . 1 . S
S2 0.22380(8) 0.39784(10) 0.34486(5) 0.0542(3) Uani d . 1 . S
O1 0.4577(3) 0.3435(4) 0.3144(2) 0.0940(13) Uani d . 1 . O
O2 0.5491(3) 0.2347(4) 0.4737(2) 0.1013(14) Uani d . 1 . O
O3 0.3999(3) 0.5331(4) 0.4738(2) 0.117(2) Uani d . 1 . O
O4 -0.0002(3) 0.2401(4) 0.2743(2) 0.1017(14) Uani d . 1 . O
O5 0.2689(3) 0.2375(4) 0.22010(15) 0.0908(13) Uani d . 1 . O
O6 0.1662(3) -0.0421(3) 0.2720(2) 0.0969(13) Uani d . 1 . O
O31 0.2708(2) 0.2630(3) 0.47179(12) 0.0538(8) Uani d . 1 . O
O32 0.1541(2) 0.1798(3) 0.41147(12) 0.0526(8) Uani d . 1 . O
C1 0.4188(3) 0.3308(4) 0.3501(2) 0.0625(13) Uani d . 1 . C
C2 0.4762(3) 0.2586(4) 0.4529(2) 0.0657(14) Uani d . 1 . C
C3 0.3823(3) 0.4523(5) 0.4488(2) 0.0703(15) Uani d . 1 . C
C4 0.0748(3) 0.2245(4) 0.2938(2) 0.0640(14) Uani d . 1 . C
C5 0.2463(3) 0.2195(4) 0.2621(2) 0.0593(13) Uani d . 1 . C
C6 0.1788(3) 0.0408(5) 0.2966(2) 0.0614(13) Uani d . 1 . C
C11 0.4199(3) 0.0332(4) 0.3705(2) 0.0514(11) Uani d . 1 . C
C12 0.4810(3) -0.0307(4) 0.4088(2) 0.0695(14) Uani d . 1 . C
H12A 0.4765(3) -0.0341(4) 0.4466(2) 0.083 Uiso calc R 1 . H
C13 0.5491(4) -0.0900(5) 0.3916(3) 0.082(2) Uani d . 1 . C
H13A 0.5901(4) -0.1325(5) 0.4178(3) 0.099 Uiso calc R 1 . H
C14 0.5553(4) -0.0854(5) 0.3361(3) 0.082(2) Uani d . 1 . C
H14A 0.6005(4) -0.1253(5) 0.3244(3) 0.098 Uiso calc R 1 . H
C15 0.4958(4) -0.0229(5) 0.2979(3) 0.078(2) Uani d . 1 . C
H15A 0.5005(4) -0.0206(5) 0.2601(3) 0.093 Uiso calc R 1 . H
C16 0.4277(3) 0.0379(4) 0.3147(2) 0.0638(13) Uani d . 1 . C
H16A 0.3877(3) 0.0814(4) 0.2884(2) 0.077 Uiso calc R 1 . H
C21 0.1401(3) 0.4603(4) 0.3772(2) 0.0584(13) Uani d . 1 . C
C22 0.0601(4) 0.4939(5) 0.3417(3) 0.089(2) Uani d . 1 . C
H22A 0.0507(4) 0.4807(5) 0.3028(3) 0.107 Uiso calc R 1 . H
C23 -0.0068(4) 0.5468(6) 0.3627(3) 0.103(2) Uani d . 1 . C
H23A -0.0605(4) 0.5687(6) 0.3381(3) 0.124 Uiso calc R 1 . H
C24 0.0068(4) 0.5666(6) 0.4196(3) 0.098(2) Uani d . 1 . C
H24A -0.0376(4) 0.6020(6) 0.4341(3) 0.117 Uiso calc R 1 . H
C25 0.0864(4) 0.5340(5) 0.4554(3) 0.085(2) Uani d . 1 . C
H25A 0.0954(4) 0.5480(5) 0.4942(3) 0.102 Uiso calc R 1 . H
C26 0.1533(4) 0.4806(4) 0.4350(2) 0.0670(14) Uani d . 1 . C
H26A 0.2068(4) 0.4584(4) 0.4598(2) 0.080 Uiso calc R 1 . H
C31 0.1942(3) 0.2159(4) 0.4599(2) 0.0484(11) Uani d . 1 . C
C32 0.1465(3) 0.2020(4) 0.5077(2) 0.0569(12) Uani d . 1 . C
C33 0.0522(4) 0.1673(7) 0.4916(2) 0.116(3) Uani d . 1 . C
H33A 0.0349(4) 0.1565(7) 0.4512(2) 0.174 Uiso calc R 1 . H
H33B 0.0147(4) 0.2240(7) 0.5026(2) 0.174 Uiso calc R 1 . H
H33C 0.0447(4) 0.0985(7) 0.5105(2) 0.174 Uiso calc R 1 . H
C34 0.1904(3) 0.2238(5) 0.5609(2) 0.072(2) Uani d . 1 . C
H34A 0.1607(3) 0.2172(5) 0.5904(2) 0.086 Uiso calc R 1 . H
H34B 0.2508(3) 0.2457(5) 0.5685(2) 0.086 Uiso calc R 1 . H
N 0.2444(3) 0.7032(4) 0.1472(2) 0.0649(11) Uani d . 1 . N
C41 0.2330(3) 0.8297(4) 0.1406(2) 0.0695(14) Uani d . 1 . C
H41A 0.1859(3) 0.8451(4) 0.1070(2) 0.083 Uiso calc R 1 . H
H41B 0.2127(3) 0.8586(4) 0.1732(2) 0.083 Uiso calc R 1 . H
C42 0.3181(4) 0.8923(5) 0.1357(3) 0.097(2) Uani d . 1 . C
H42A 0.3635(4) 0.8836(5) 0.1710(3) 0.116 Uiso calc R 1 . H
H42B 0.3419(4) 0.8590(5) 0.1055(3) 0.116 Uiso calc R 1 . H
C43 0.3030(5) 1.0105(6) 0.1241(4) 0.125(3) Uani d . 1 . C
H43A 0.2773(5) 1.0427(6) 0.1538(4) 0.150 Uiso calc R 1 . H
H43B 0.2586(5) 1.0186(6) 0.0884(4) 0.150 Uiso calc R 1 . H
C44 0.3866(5) 1.0770(6) 0.1204(3) 0.129(3) Uani d . 1 . C
H44A 0.3703(5) 1.1540(6) 0.1127(3) 0.194 Uiso calc R 1 . H
H44B 0.4116(5) 1.0477(6) 0.0902(3) 0.194 Uiso calc R 1 . H
H44C 0.4307(5) 1.0715(6) 0.1557(3) 0.194 Uiso calc R 1 . H
C51 0.3161(3) 0.6748(5) 0.2000(2) 0.078(2) Uani d . 1 . C
H51A 0.3728(3) 0.7082(5) 0.1964(2) 0.094 Uiso calc R 1 . H
H51B 0.3245(3) 0.5944(5) 0.2013(2) 0.094 Uiso calc R 1 . H
C52 0.2970(4) 0.7123(5) 0.2564(2) 0.096(2) Uani d . 1 . C
H52A 0.2917(4) 0.7931(5) 0.2566(2) 0.115 Uiso calc R 1 . H
H52B 0.2397(4) 0.6810(5) 0.2602(2) 0.115 Uiso calc R 1 . H
C53 0.3699(5) 0.6764(6) 0.3058(3) 0.109(2) Uani d . 1 . C
H53A 0.4269(5) 0.7092(6) 0.3023(3) 0.130 Uiso calc R 1 . H
H53B 0.3762(5) 0.5958(6) 0.3050(3) 0.130 Uiso calc R 1 . H
C54 0.3505(6) 0.7106(6) 0.3619(3) 0.146(3) Uani d . 1 . C
H54A 0.3989(6) 0.6858(6) 0.3924(3) 0.220 Uiso calc R 1 . H
H54B 0.2947(6) 0.6773(6) 0.3659(3) 0.220 Uiso calc R 1 . H
H54C 0.3456(6) 0.7905(6) 0.3633(3) 0.220 Uiso calc R 1 . H
C61 0.1525(3) 0.6576(5) 0.1508(2) 0.0722(15) Uani d . 1 . C
H61A 0.1356(3) 0.6917(5) 0.1833(2) 0.087 Uiso calc R 1 . H
H61B 0.1085(3) 0.6812(5) 0.1171(2) 0.087 Uiso calc R 1 . H
C62 0.1455(4) 0.5318(5) 0.1562(3) 0.091(2) Uani d . 1 . C
H62A 0.1582(4) 0.4965(5) 0.1227(3) 0.110 Uiso calc R 1 . H
H62B 0.1905(4) 0.5064(5) 0.1890(3) 0.110 Uiso calc R 1 . H
C63 0.0522(4) 0.4967(6) 0.1625(3) 0.100(2) Uani d . 1 . C
H63A 0.0406(4) 0.5318(6) 0.1963(3) 0.120 Uiso calc R 1 . H
H63B 0.0077(4) 0.5252(6) 0.1301(3) 0.120 Uiso calc R 1 . H
C64 0.0387(4) 0.3775(6) 0.1664(3) 0.109(2) Uani d . 1 . C
H64A -0.0217(4) 0.3633(6) 0.1706(3) 0.163 Uiso calc R 1 . H
H64B 0.0814(4) 0.3483(6) 0.1988(3) 0.163 Uiso calc R 1 . H
H64C 0.0476(4) 0.3418(6) 0.1325(3) 0.163 Uiso calc R 1 . H
C71 0.2750(3) 0.6521(5) 0.0970(2) 0.077(2) Uani d . 1 . C
H71A 0.2795(3) 0.5718(5) 0.1024(2) 0.092 Uiso calc R 1 . H
H71B 0.3352(3) 0.6798(5) 0.0972(2) 0.092 Uiso calc R 1 . H
C72 0.2139(4) 0.6754(6) 0.0390(2) 0.096(2) Uani d . 1 . C
H72A 0.1521(4) 0.6559(6) 0.0397(2) 0.116 Uiso calc R 1 . H
H72B 0.2155(4) 0.7547(6) 0.0309(2) 0.116 Uiso calc R 1 . H
C73 0.2418(4) 0.6111(6) -0.0074(3) 0.101(2) Uani d . 1 . C
H73A 0.3030(4) 0.6323(6) -0.0088(3) 0.122 Uiso calc R 1 . H
H73B 0.2421(4) 0.5319(6) 0.0013(3) 0.122 Uiso calc R 1 . H
C74 0.1808(5) 0.6308(7) -0.0643(3) 0.131(3) Uani d . 1 . C
H74A 0.2014(5) 0.5876(7) -0.0925(3) 0.196 Uiso calc R 1 . H
H74B 0.1814(5) 0.7087(7) -0.0737(3) 0.196 Uiso calc R 1 . H
H74C 0.1203(5) 0.6086(7) -0.0635(3) 0.196 Uiso calc R 1 . H

loop_
_atom_type_symbol
_atom_type_description
_atom_type_scat_dispersion_real
_atom_type_scat_dispersion_imag
_atom_type_scat_source
C C 0.0033 0.0016 'International Tables Vol C Tables 4.2.6.8 and 6.1.1.4'
H H 0.0000 0.0000 'International Tables Vol C Tables 4.2.6.8 and 6.1.1.4'
N N 0.0061 0.0033 'International Tables Vol C Tables 4.2.6.8 and 6.1.1.4'
O O 0.0106 0.0060 'International Tables Vol C Tables 4.2.6.8 and 6.1.1.4'
S S 0.1246 0.1234 'International Tables Vol C Tables 4.2.6.8 and 6.1.1.4'
Mo Mo -1.6832 0.6857 'International Tables Vol C Tables 4.2.6.8 and 6.1.1.4'

loop_
_geom_angle_atom_site_label_1
_geom_angle_atom_site_label_2
_geom_angle_atom_site_label_3
_geom_angle
_geom_angle_publ_flag
C1 Mo1 C2 82.1(2) no
C1 Mo1 C3 96.1(2) no
C2 Mo1 C3 84.7(2) no
C1 Mo1 O31 175.5(2) yes
C2 Mo1 O31 100.5(2) yes
C3 Mo1 O31 87.8(2) yes
C1 Mo1 S1 98.9(2) yes
C2 Mo1 S1 82.72(15) yes
C3 Mo1 S1 158.9(2) yes
O31 Mo1 S1 77.95(8) yes
C1 Mo1 S2 85.99(15) yes
C2 Mo1 S2 164.8(2) yes
C3 Mo1 S2 87.12(15) yes
O31 Mo1 S2 92.01(8) yes
S1 Mo1 S2 108.60(4) yes
C1 Mo1 Mo2 93.22(15) yes
C2 Mo1 Mo2 135.55(15) yes
C3 Mo1 Mo2 139.60(14) yes
O31 Mo1 Mo2 82.34(8) yes
S1 Mo1 Mo2 54.20(3) yes
S2 Mo1 Mo2 54.41(3) yes
C5 Mo2 C6 82.3(2) no
C5 Mo2 C4 93.4(2) no
C6 Mo2 C4 84.9(2) no
C5 Mo2 O32 173.9(2) yes
C6 Mo2 O32 103.4(2) yes
C4 Mo2 O32 84.8(2) yes
C5 Mo2 S1 105.29(14) yes
C6 Mo2 S1 85.38(14) yes
C4 Mo2 S1 157.50(14) yes
O32 Mo2 S1 77.83(8) yes
C5 Mo2 S2 83.9(2) yes
C6 Mo2 S2 163.33(15) yes
C4 Mo2 S2 86.6(2) yes
O32 Mo2 S2 90.09(8) yes
S1 Mo2 S2 107.36(4) yes
C5 Mo2 Mo1 96.84(15) yes
C6 Mo2 Mo1 137.27(14) yes
C4 Mo2 Mo1 137.5(2) yes
O32 Mo2 Mo1 80.69(8) yes
S1 Mo2 Mo1 53.41(3) yes
S2 Mo2 Mo1 53.96(3) yes
C11 S1 Mo1 113.97(15) yes
C11 S1 Mo2 120.3(2) yes
Mo1 S1 Mo2 72.39(3) yes
C21 S2 Mo1 117.2(2) yes
C21 S2 Mo2 113.3(2) yes
Mo1 S2 Mo2 71.62(3) yes
C31 O31 Mo1 124.9(3) yes
C31 O32 Mo2 126.2(3) yes
O1 C1 Mo1 177.7(5) no
O2 C2 Mo1 174.0(5) no
O3 C3 Mo1 176.4(5) no
O4 C4 Mo2 176.9(4) no
O5 C5 Mo2 178.0(4) no
O6 C6 Mo2 173.3(5) no
C16 C11 C12 118.9(4) no
C16 C11 S1 124.6(4) no
C12 C11 S1 116.5(4) no
C11 C12 C13 120.8(5) no
C14 C13 C12 119.6(5) no
C15 C14 C13 120.3(5) no
C14 C15 C16 120.7(5) no
C11 C16 C15 119.7(5) no
C22 C21 C26 118.8(5) no
C22 C21 S2 117.5(4) no
C26 C21 S2 123.7(4) no
C21 C22 C23 121.3(6) no
C24 C23 C22 119.5(6) no
C23 C24 C25 119.7(6) no
C24 C25 C26 121.3(6) no
C21 C26 C25 119.4(5) no
O31 C31 O32 125.8(4) no
O31 C31 C32 117.0(4) no
O32 C31 C32 117.2(4) no
C34 C32 C33 123.9(4) no
C34 C32 C31 119.7(4) no
C33 C32 C31 116.3(4) no
C51 N C71 106.9(4) no
C51 N C61 111.3(4) no
C71 N C61 110.6(4) no
C51 N C41 110.6(4) no
C71 N C41 111.4(4) no
C61 N C41 106.2(4) no
C42 C41 N 114.7(4) no
C43 C42 C41 113.3(5) no
C42 C43 C44 115.2(6) no
N C51 C52 116.1(4) no
C53 C52 C51 111.9(5) no
C52 C53 C54 112.3(6) no
C62 C61 N 116.5(4) no
C63 C62 C61 111.6(5) no
C64 C63 C62 115.3(6) no
N C71 C72 115.3(4) no
C73 C72 C71 112.3(5) no
C74 C73 C72 112.7(6) no

loop_
_geom_bond_atom_site_label_1
_geom_bond_atom_site_label_2
_geom_bond_site_symmetry_2
_geom_bond_distance
_geom_bond_publ_flag
Mo1 C1 . 1.938(5) yes
Mo1 C2 . 1.995(5) yes
Mo1 C3 . 2.026(6) yes
Mo1 O31 . 2.228(3) yes
Mo1 S1 . 2.4527(12) yes
Mo1 S2 . 2.4809(12) yes
Mo1 Mo2 . 2.9115(5) yes
Mo2 C5 . 1.942(5) yes
Mo2 C6 . 1.992(6) yes
Mo2 C4 . 2.006(5) yes
Mo2 O32 . 2.245(3) yes
Mo2 S1 . 2.4774(12) yes
Mo2 S2 . 2.4950(13) yes
S1 C11 . 1.782(4) no
S2 C21 . 1.797(5) no
O1 C1 . 1.160(5) no
O2 C2 . 1.141(5) no
O3 C3 . 1.139(6) no
O4 C4 . 1.143(5) no
O5 C5 . 1.161(5) no
O6 C6 . 1.149(6) no
O31 C31 . 1.264(5) no
O32 C31 . 1.266(5) no
C11 C16 . 1.380(6) no
C11 C12 . 1.381(6) no
C12 C13 . 1.393(7) no
C13 C14 . 1.365(8) no
C14 C15 . 1.359(8) no
C15 C16 . 1.398(7) no
C21 C22 . 1.377(7) no
C21 C26 . 1.385(6) no
C22 C23 . 1.386(7) no
C23 C24 . 1.363(8) no
C24 C25 . 1.371(8) no
C25 C26 . 1.383(7) no
C31 C32 . 1.502(6) no
C32 C34 . 1.332(6) no
C32 C33 . 1.455(7) no
N C51 . 1.515(6) no
N C71 . 1.520(6) no
N C61 . 1.518(6) no
N C41 . 1.527(6) no
C41 C42 . 1.520(7) no
C42 C43 . 1.450(8) no
C43 C44 . 1.516(9) no
C51 C52 . 1.522(7) no
C52 C53 . 1.493(8) no
C53 C54 . 1.507(9) no
C61 C62 . 1.516(8) no
C62 C63 . 1.516(8) no
C63 C64 . 1.447(8) no
C71 C72 . 1.519(7) no
C72 C73 . 1.498(7) no
C73 C74 . 1.490(8) no
